data_7056113
loop_
_publ_author_name
'Liu, Qingxiang'
'Wei, Deng-Che'
'Zhao, Dong-Xue'
'Sun, Xiao-Feng'
'Zhao, Zhi-Xiang'
'Yan, Jing'

_publ_section_title
;
 Macrometallocycle binuclear NHC silver(I) complexes: synthesis, structure
 and recognition for o-phenylenediamine
;
_journal_name_full 'New J. Chem.'
_journal_paper_doi 10.1039/C7NJ00276A
_journal_year 2017
_chemical_formula_moiety '2(C46 H36 Ag N4 O4), 2(F6 P)'
_chemical_formula_sum 'C92 H72 Ag2 F12 N8 O8 P2'
_chemical_formula_weight 1923.25
_space_group_crystal_system triclinic
_space_group_IT_number 2
_space_group_name_Hall '-P 1'
_space_group_name_H-M_alt 'P -1'
_symmetry_space_group_name_Hall '-P 1'
_symmetry_space_group_name_H-M 'P -1'
_atom_sites_solution_hydrogens geom
_atom_sites_solution_primary direct
_audit_creation_date 2015-06-04
_audit_creation_method
;
Olex2 1.2
(compiled 2015.01.26 svn.r3150 for OlexSys, GUI svn.r4998)
;
_audit_update_record
;
2017-03-29 deposited with the CCDC.
2017-04-19 downloaded from the CCDC.
;
_cell_angle_alpha 78.0530(10)
_cell_angle_beta 83.1270(10)
_cell_angle_gamma 62.7450(10)
_cell_formula_units_Z 2
_cell_length_a 15.1732(11)
_cell_length_b 15.5680(11)
_cell_length_c 22.2494(16)
_cell_measurement_reflns_used 9771
_cell_measurement_temperature 173(2)
_cell_measurement_theta_max 28.34
_cell_measurement_theta_min 2.37
_cell_volume 4569.1(6)
_computing_molecular_graphics 'Olex2 (Dolomanov et al., 2009)'
_computing_publication_material 'Olex2 (Dolomanov et al., 2009)'
_computing_structure_refinement 'ShelXL (Sheldrick, 2008)'
_computing_structure_solution 'ShelXS (Sheldrick, 2008)'
_diffrn_ambient_temperature 173.15
_diffrn_measured_fraction_theta_full 1.000
_diffrn_measured_fraction_theta_max 1.000
_diffrn_measurement_device_type 'CCD area detector'
_diffrn_measurement_method 'phi and omega scans'
_diffrn_radiation_monochromator graphite
_diffrn_radiation_type MoK\a
_diffrn_radiation_wavelength 0.71073
_diffrn_reflns_av_R_equivalents 0.0261
_diffrn_reflns_av_unetI/netI 0.0453
_diffrn_reflns_Laue_measured_fraction_full 1.000
_diffrn_reflns_Laue_measured_fraction_max 1.000
_diffrn_reflns_limit_h_max 17
_diffrn_reflns_limit_h_min -18
_diffrn_reflns_limit_k_max 18
_diffrn_reflns_limit_k_min -16
_diffrn_reflns_limit_l_max 26
_diffrn_reflns_limit_l_min -26
_diffrn_reflns_number 26585
_diffrn_reflns_point_group_measured_fraction_full 1.000
_diffrn_reflns_point_group_measured_fraction_max 1.000
_diffrn_reflns_theta_full 25.009
_diffrn_reflns_theta_max 25.009
_diffrn_reflns_theta_min 1.494
_exptl_absorpt_coefficient_mu 0.546
_exptl_absorpt_correction_T_max 0.7457
_exptl_absorpt_correction_T_min 0.5786
_exptl_absorpt_correction_type multi-scan
_exptl_absorpt_process_details
;
SADABS-2012/1 (Bruker,2012) was used for absorption correction.
wR2(int) was 0.1247 before and 0.0378 after correction.
The Ratio of minimum to maximum transmission is 0.7759.
The \l/2 correction factor is 0.0015.
;
_exptl_crystal_colour yellow
_exptl_crystal_colour_primary yellow
_exptl_crystal_density_diffrn 1.398
_exptl_crystal_description block
_exptl_crystal_F_000 1952
_exptl_crystal_size_max 0.18
_exptl_crystal_size_mid 0.17
_exptl_crystal_size_min 0.16
_platon_squeeze_details
;
 ?
;
_refine_diff_density_max 3.120
_refine_diff_density_min -1.249
_refine_diff_density_rms 0.140
_refine_ls_extinction_method none
_refine_ls_goodness_of_fit_ref 1.156
_refine_ls_hydrogen_treatment constr
_refine_ls_matrix_type full
_refine_ls_number_parameters 1105
_refine_ls_number_reflns 16089
_refine_ls_number_restraints 517
_refine_ls_restrained_S_all 1.210
_refine_ls_R_factor_all 0.1152
_refine_ls_R_factor_gt 0.0949
_refine_ls_shift/su_max 0.001
_refine_ls_shift/su_mean 0.000
_refine_ls_structure_factor_coef Fsqd
_refine_ls_weighting_details 'w=1/[\s^2^(Fo^2^)+(0.1684P)^2^+8.8106P] where P=(Fo^2^+2Fc^2^)/3'
_refine_ls_weighting_scheme calc
_refine_ls_wR_factor_gt 0.2722
_refine_ls_wR_factor_ref 0.2908
_reflns_Friedel_coverage 0.000
_reflns_number_gt 12025
_reflns_number_total 16089
_reflns_threshold_expression 'I > 2\s(I)'
_cod_data_source_file c7nj00276a2.cif
_cod_data_source_block n1311120c
_cod_database_code 7056113
_shelx_space_group_comment
;
The symmetry employed for this shelxl refinement is uniquely defined
by the following loop, which should always be used as a source of
symmetry information in preference to the above space-group names.
They are only intended as comments.
;
_shelx_estimated_absorpt_t_max 0.918
_shelx_estimated_absorpt_t_min 0.908
_olex2_refinement_description
;
1. Fixed Uiso
 At 1.2 times of:
  All C(H) groups, All C(H,H) groups
2. Restrained distances
 C53-C47
 1.53 with sigma of 0.01
3. Rigid bond restraints
 All non-hydrogen atoms
 with sigma for 1-2 distances of 0.001 and sigma for 1-3 distances of 0.001
4. Uiso/Uaniso restraints and constraints
Uanis(C31) \\sim Ueq: with sigma of 0.005 and sigma for terminal atoms of 0.01
Uanis(Ag2) \\sim Ueq, Uanis(F1) \\sim Ueq, Uanis(F7) \\sim Ueq, Uanis(F8) \\sim
Ueq, Uanis(N5) \\sim Ueq, Uanis(N7) \\sim Ueq, Uanis(C44) \\sim Ueq, Uanis(C45)
\\sim Ueq, Uanis(C50) \\sim Ueq, Uanis(C54) \\sim Ueq, Uanis(C56) \\sim Ueq,
Uanis(C59) \\sim Ueq, Uanis(C60) \\sim Ueq, Uanis(C66) \\sim Ueq, Uanis(C68)
\\sim Ueq, Uanis(C70) \\sim Ueq, Uanis(C71) \\sim Ueq, Uanis(C77) \\sim Ueq,
Uanis(C78) \\sim Ueq, Uanis(C81) \\sim Ueq, Uanis(C83) \\sim Ueq, Uanis(C84)
\\sim Ueq, Uanis(C85) \\sim Ueq: with sigma of 0.01 and sigma for terminal
atoms of 0.02
Uanis(C53) \\sim Ueq, Uanis(N5) \\sim Ueq, Uanis(C47) \\sim Ueq, Uanis(C52)
\\sim Ueq, Uanis(C51) \\sim Ueq: with sigma of 0.005 and sigma for terminal
atoms of 0.01
5.a Secondary CH2 refined with riding coordinates:
 C7(H7A,H7B), C15(H15A,H15B), C16(H16A,H16B), C31(H31A,H31B), C32(H32A,H32B),
 C40(H40A,H40B), C53(H53A,H53B), C61(H61A,H61B), C62(H62A,H62B), C77(H77A,H77B),
  C78(H78A,H78B), C86(H86A,H86B)
5.b Aromatic/amide H refined with riding coordinates:
 C2(H2), C3(H3), C4(H4), C5(H5), C6(H6), C11(H11), C12(H12), C13(H13),
 C14(H14), C21(H21), C22(H22), C23(H23), C24(H24), C29(H29), C30(H30), C35(H35),
  C36(H36), C37(H37), C38(H38), C42(H42), C43(H43), C44(H44), C45(H45),
 C46(H46), C48(H48), C49(H49), C50(H50), C51(H51), C52(H52), C56(H56), C57(H57),
  C58(H58), C59(H59), C67(H67), C68(H68), C69(H69), C70(H70), C75(H75),
 C76(H76), C81(H81), C82(H82), C83(H83), C84(H84), C88(H88), C89(H89), C90(H90),
  C91(H91), C92(H92)
5.c Fitted hexagon refined as free rotating group:
 C47(C48,C49,C50,C51,C52)
;
_shelx_shelxl_version_number 2014/7
_olex2_submission_special_instructions 'No special instructions were received'

loop_
_space_group_symop_operation_xyz
'x, y, z'
'-x, -y, -z'

loop_
_atom_site_label
_atom_site_type_symbol
_atom_site_fract_x
_atom_site_fract_y
_atom_site_fract_z
_atom_site_U_iso_or_equiv
_atom_site_adp_type
_atom_site_occupancy
_atom_site_site_symmetry_order
_atom_site_calc_flag
_atom_site_refinement_flags_posn
_atom_site_refinement_flags_adp
Ag1 Ag 0.18253(3) 0.14065(4) 0.42324(2) 0.04324(19) Uani 1 1 d . U
Ag2 Ag 0.00037(7) 0.28443(4) 0.77950(3) 0.0913(3) Uani 1 1 d . U
P1 P 0.45708(18) 0.32924(18) 0.24475(12) 0.0790(7) Uani 1 1 d . U
P2 P 0.0889(3) 0.89908(19) 0.35526(13) 0.0899(8) Uani 1 1 d . U
F1 F 0.4494(6) 0.4092(7) 0.1872(4) 0.155(3) Uani 1 1 d . U
F2 F 0.5672(5) 0.3060(6) 0.2462(4) 0.136(2) Uani 1 1 d . U
F3 F 0.4687(8) 0.2519(8) 0.3003(5) 0.173(3) Uani 1 1 d . U
F4 F 0.3441(4) 0.3548(4) 0.2409(3) 0.1019(16) Uani 1 1 d . U
F5 F 0.4237(6) 0.4097(7) 0.2841(5) 0.156(3) Uani 1 1 d . U
F6 F 0.4848(7) 0.2556(8) 0.1991(5) 0.170(3) Uani 1 1 d . U
F7 F 0.1460(10) 0.9418(6) 0.3817(5) 0.200(3) Uani 1 1 d . U
F8 F 0.0205(9) 0.9260(9) 0.4084(4) 0.209(3) Uani 1 1 d . U
F9 F 0.0317(5) 0.8549(5) 0.3266(3) 0.1041(17) Uani 1 1 d . U
F10 F 0.1691(5) 0.8666(6) 0.2978(3) 0.1216(19) Uani 1 1 d . U
F11 F 0.1590(4) 0.7946(4) 0.3931(2) 0.0798(12) Uani 1 1 d . U
F12 F 0.0356(7) 0.9985(4) 0.3114(4) 0.142(2) Uani 1 1 d . U
O1 O 0.2495(3) 0.3370(3) 0.4737(2) 0.0483(10) Uani 1 1 d . U
O2 O 0.1217(5) 0.2970(4) 0.5429(3) 0.088(2) Uani 1 1 d . U
O3 O -0.0138(6) 0.6232(4) 0.6362(2) 0.0836(18) Uani 1 1 d . U
O4 O 0.0793(7) 0.6910(5) 0.5560(3) 0.098(2) Uani 1 1 d . U
O5 O 0.0218(5) 0.5397(4) 0.8690(2) 0.0652(13) Uani 1 1 d . U
O6 O -0.1533(5) 0.6688(4) 0.8894(3) 0.0742(13) Uani 1 1 d . U
O7 O -0.0563(6) 0.7186(6) 1.0959(3) 0.095(2) Uani 1 1 d . U
O8 O 0.1216(6) 0.5954(4) 1.0837(2) 0.0870(17) Uani 1 1 d . U
N1 N 0.3024(4) 0.0480(4) 0.5427(3) 0.0462(9) Uani 1 1 d . U
N2 N 0.3597(4) 0.1375(4) 0.4797(3) 0.0433(8) Uani 1 1 d . U
N3 N 0.0120(4) 0.8224(4) 0.6305(2) 0.0404(9) Uani 1 1 d . U
N4 N -0.0836(4) 0.7916(4) 0.7025(2) 0.0432(9) Uani 1 1 d . U
N5 N 0.1803(8) 0.2758(7) 0.7007(4) 0.1012(15) Uani 1 1 d . U
N6 N 0.1134(6) 0.4108(5) 0.7394(3) 0.0769(12) Uani 1 1 d . U
N7 N 0.1994(7) 0.6730(6) 1.1561(3) 0.0870(16) Uani 1 1 d . U
N8 N 0.1238(6) 0.8269(5) 1.1607(3) 0.0759(14) Uani 1 1 d . U
C1 C 0.2951(6) -0.1098(6) 0.5544(4) 0.0611(14) Uani 1 1 d . U
C2 C 0.3579(7) -0.1877(7) 0.5970(5) 0.0805(19) Uani 1 1 d . U
H2 H 0.3673 -0.1764 0.6356 0.097 Uiso 1 1 calc R .
C3 C 0.4068(8) -0.2821(8) 0.5827(6) 0.094(2) Uani 1 1 d . U
H3 H 0.4500 -0.3349 0.6114 0.113 Uiso 1 1 calc R .
C4 C 0.3925(7) -0.2985(7) 0.5272(6) 0.095(3) Uani 1 1 d . U
H4 H 0.4270 -0.3626 0.5172 0.114 Uiso 1 1 calc R .
C5 C 0.3282(7) -0.2227(7) 0.4858(6) 0.084(2) Uani 1 1 d . U
H5 H 0.3172 -0.2351 0.4480 0.101 Uiso 1 1 calc R .
C6 C 0.2790(6) -0.1274(7) 0.4993(4) 0.0662(16) Uani 1 1 d . U
H6 H 0.2348 -0.0753 0.4707 0.079 Uiso 1 1 calc R .
C7 C 0.2443(6) -0.0051(7) 0.5676(4) 0.0653(14) Uani 1 1 d . U
H7A H 0.1780 0.0299 0.5492 0.078 Uiso 1 1 calc R .
H7B H 0.2348 -0.0069 0.6126 0.078 Uiso 1 1 calc R .
C8 C 0.2895(4) 0.1052(5) 0.4872(3) 0.0415(10) Uani 1 1 d . U
C9 C 0.4181(4) 0.1003(5) 0.5319(3) 0.0441(10) Uani 1 1 d . U
C10 C 0.3816(5) 0.0424(5) 0.5718(3) 0.0468(11) Uani 1 1 d . U
C11 C 0.4233(5) -0.0059(6) 0.6290(4) 0.0572(13) Uani 1 1 d . U
H11 H 0.3985 -0.0453 0.6570 0.069 Uiso 1 1 calc R .
C12 C 0.5028(5) 0.0068(6) 0.6428(4) 0.0630(15) Uani 1 1 d . U
H12 H 0.5332 -0.0247 0.6814 0.076 Uiso 1 1 calc R .
C13 C 0.5399(5) 0.0650(6) 0.6015(4) 0.0622(15) Uani 1 1 d . U
H13 H 0.5948 0.0713 0.6128 0.075 Uiso 1 1 calc R .
C14 C 0.4983(5) 0.1129(5) 0.5451(4) 0.0536(13) Uani 1 1 d . U
H14 H 0.5229 0.1522 0.5169 0.064 Uiso 1 1 calc R .
C15 C 0.3677(5) 0.2055(5) 0.4276(3) 0.0472(11) Uani 1 1 d . U
H15A H 0.3221 0.2150 0.3958 0.057 Uiso 1 1 calc R .
H15B H 0.4361 0.1772 0.4100 0.057 Uiso 1 1 calc R .
C16 C 0.3432(5) 0.3048(5) 0.4432(4) 0.0519(15) Uani 1 1 d . U
H16A H 0.3940 0.2985 0.4702 0.062 Uiso 1 1 calc R .
H16B H 0.3411 0.3520 0.4053 0.062 Uiso 1 1 calc R .
C17 C 0.2147(5) 0.4227(5) 0.4960(3) 0.0496(12) Uani 1 1 d . U
C18 C 0.1309(6) 0.4462(5) 0.5362(3) 0.0516(13) Uani 1 1 d . U
C19 C 0.0855(6) 0.3788(5) 0.5560(3) 0.0539(14) Uani 1 1 d . U
C20 C -0.0066(6) 0.4088(5) 0.5965(3) 0.0530(13) Uani 1 1 d . U
C21 C -0.0531(5) 0.3501(5) 0.6118(3) 0.0544(13) Uani 1 1 d . U
H21 H -0.0270 0.2901 0.5966 0.065 Uiso 1 1 calc R .
C22 C -0.1388(6) 0.3768(7) 0.6495(4) 0.0683(18) Uani 1 1 d . U
H22 H -0.1698 0.3346 0.6606 0.082 Uiso 1 1 calc R .
C23 C -0.1779(6) 0.4652(7) 0.6704(4) 0.0706(17) Uani 1 1 d . U
H23 H -0.2378 0.4851 0.6945 0.085 Uiso 1 1 calc R .
C24 C -0.1314(6) 0.5234(6) 0.6568(3) 0.0622(14) Uani 1 1 d . U
H24 H -0.1577 0.5825 0.6729 0.075 Uiso 1 1 calc R .
C25 C -0.0441(6) 0.4977(5) 0.6188(3) 0.0566(13) Uani 1 1 d . U
C26 C 0.0081(7) 0.5583(5) 0.6061(3) 0.0624(15) Uani 1 1 d . U
C27 C 0.0908(7) 0.5367(5) 0.5585(3) 0.0625(16) Uani 1 1 d . U
C28 C 0.1314(9) 0.6001(6) 0.5398(3) 0.076(2) Uani 1 1 d . U
C29 C 0.2165(8) 0.5738(6) 0.5016(4) 0.0698(18) Uani 1 1 d . U
H29 H 0.2460 0.6173 0.4895 0.084 Uiso 1 1 calc R .
C30 C 0.2584(7) 0.4837(5) 0.4810(4) 0.0600(15) Uani 1 1 d . U
H30 H 0.3178 0.4651 0.4565 0.072 Uiso 1 1 calc R .
C31 C 0.1194(7) 0.7525(6) 0.5452(4) 0.0675(17) Uani 1 1 d . U
H31A H 0.1318 0.7678 0.5005 0.081 Uiso 1 1 calc R .
H31B H 0.1836 0.7220 0.5659 0.081 Uiso 1 1 calc R .
C32 C 0.0506(5) 0.8445(5) 0.5688(3) 0.0421(11) Uani 1 1 d . U
H32A H 0.0862 0.8838 0.5699 0.050 Uiso 1 1 calc R .
H32B H -0.0053 0.8838 0.5406 0.050 Uiso 1 1 calc R .
C33 C 0.0663(5) 0.7856(4) 0.6829(3) 0.0412(10) Uani 1 1 d . U
C34 C 0.0046(5) 0.7667(4) 0.7307(3) 0.0422(10) Uani 1 1 d . U
C35 C 0.0357(6) 0.7304(5) 0.7898(3) 0.0557(13) Uani 1 1 d . U
H35 H -0.0067 0.7185 0.8220 0.067 Uiso 1 1 calc R .
C36 C 0.1304(7) 0.7117(6) 0.8011(4) 0.0674(17) Uani 1 1 d . U
H36 H 0.1543 0.6858 0.8416 0.081 Uiso 1 1 calc R .
C37 C 0.1914(6) 0.7300(6) 0.7545(4) 0.0642(16) Uani 1 1 d . U
H37 H 0.2564 0.7161 0.7642 0.077 Uiso 1 1 calc R .
C38 C 0.1622(5) 0.7676(5) 0.6945(3) 0.0528(14) Uani 1 1 d . U
H38 H 0.2048 0.7804 0.6630 0.063 Uiso 1 1 calc R .
C39 C -0.0780(5) 0.8243(4) 0.6422(3) 0.0380(10) Uani 1 1 d . U
C40 C -0.1659(6) 0.7764(6) 0.7346(3) 0.0586(15) Uani 1 1 d . U
H40A H -0.1403 0.7243 0.7710 0.070 Uiso 1 1 calc R .
H40B H -0.1933 0.7525 0.7071 0.070 Uiso 1 1 calc R .
C41 C -0.2480(5) 0.8659(6) 0.7551(3) 0.0541(14) Uani 1 1 d . U
C42 C -0.2423(7) 0.9509(7) 0.7521(5) 0.080(3) Uani 1 1 d . U
H42 H -0.1833 0.9558 0.7366 0.096 Uiso 1 1 calc R .
C43 C -0.3227(8) 1.0317(9) 0.7717(6) 0.102(3) Uani 1 1 d . U
H43 H -0.3199 1.0922 0.7684 0.122 Uiso 1 1 calc R .
C44 C -0.4072(8) 1.0217(10) 0.7962(5) 0.103(3) Uani 1 1 d . U
H44 H -0.4625 1.0755 0.8101 0.124 Uiso 1 1 calc R .
C45 C -0.4102(8) 0.9387(11) 0.7999(6) 0.112(3) Uani 1 1 d . U
H45 H -0.4679 0.9323 0.8168 0.135 Uiso 1 1 calc R .
C46 C -0.3321(6) 0.8606(8) 0.7801(5) 0.086(2) Uani 1 1 d . U
H46 H -0.3365 0.8007 0.7839 0.104 Uiso 1 1 calc R .
C47 C 0.2252(5) 0.0958(4) 0.7349(3) 0.0852(18) Uani 1 1 d D U
C48 C 0.2922(5) 0.0870(4) 0.7760(3) 0.079(2) Uani 1 1 d G U
H48 H 0.3144 0.1361 0.7719 0.094 Uiso 1 1 calc R .
C49 C 0.3268(5) 0.0066(5) 0.8232(3) 0.093(2) Uani 1 1 d G U
H49 H 0.3726 0.0005 0.8513 0.112 Uiso 1 1 calc R .
C50 C 0.2943(6) -0.0652(4) 0.8293(3) 0.099(2) Uani 1 1 d G U
H50 H 0.3179 -0.1202 0.8615 0.118 Uiso 1 1 calc R .
C51 C 0.2273(6) -0.0564(5) 0.7882(4) 0.108(2) Uani 1 1 d G U
H51 H 0.2051 -0.1054 0.7924 0.130 Uiso 1 1 calc R .
C52 C 0.1927(5) 0.0241(6) 0.7410(3) 0.097(2) Uani 1 1 d G U
H52 H 0.1469 0.0301 0.7129 0.117 Uiso 1 1 calc R .
C53 C 0.1933(9) 0.1828(6) 0.6835(4) 0.1004(18) Uani 1 1 d D U
H53A H 0.2433 0.1667 0.6494 0.120 Uiso 1 1 calc R .
H53B H 0.1298 0.1940 0.6679 0.120 Uiso 1 1 calc R .
C54 C 0.1060(8) 0.3256(6) 0.7371(4) 0.0852(15) Uani 1 1 d . U
C55 C 0.1936(8) 0.4141(7) 0.7053(4) 0.0830(16) Uani 1 1 d . U
C56 C 0.2267(8) 0.4825(8) 0.6933(4) 0.0871(16) Uani 1 1 d . U
H56 H 0.1949 0.5420 0.7093 0.104 Uiso 1 1 calc R .
C57 C 0.3122(9) 0.4591(10) 0.6550(5) 0.110(2) Uani 1 1 d . U
H57 H 0.3428 0.5017 0.6441 0.132 Uiso 1 1 calc R .
C58 C 0.3522(9) 0.3655(11) 0.6328(5) 0.112(2) Uani 1 1 d . U
H58 H 0.4101 0.3507 0.6070 0.135 Uiso 1 1 calc R .
C59 C 0.3181(10) 0.2993(11) 0.6439(5) 0.119(3) Uani 1 1 d . U
H59 H 0.3480 0.2411 0.6265 0.142 Uiso 1 1 calc R .
C60 C 0.2353(8) 0.3214(8) 0.6828(4) 0.0890(15) Uani 1 1 d . U
C61 C 0.0462(8) 0.4831(6) 0.7762(3) 0.0701(18) Uani 1 1 d . U
H61A H -0.0133 0.4722 0.7886 0.084 Uiso 1 1 calc R .
H61B H 0.0244 0.5497 0.7516 0.084 Uiso 1 1 calc R .
C62 C 0.0965(7) 0.4755(5) 0.8323(3) 0.0625(19) Uani 1 1 d . U
H62A H 0.1253 0.4073 0.8551 0.075 Uiso 1 1 calc R .
H62B H 0.1503 0.4956 0.8209 0.075 Uiso 1 1 calc R .
C63 C 0.0500(8) 0.5528(5) 0.9215(3) 0.0659(15) Uani 1 1 d . U
C64 C -0.0230(8) 0.6239(5) 0.9539(3) 0.0657(14) Uani 1 1 d . U
C65 C -0.1227(8) 0.6854(6) 0.9318(3) 0.0796(19) Uani 1 1 d . U
C66 C -0.1789(9) 0.7745(7) 0.9589(5) 0.092(3) Uani 1 1 d . U
C67 C -0.2604(9) 0.8460(8) 0.9294(5) 0.099(3) Uani 1 1 d . U
H67 H -0.2775 0.8398 0.8914 0.119 Uiso 1 1 calc R .
C68 C -0.3183(10) 0.9280(9) 0.9555(6) 0.110(3) Uani 1 1 d . U
H68 H -0.3752 0.9785 0.9346 0.132 Uiso 1 1 calc R .
C69 C -0.2957(12) 0.9391(10) 1.0120(6) 0.128(5) Uani 1 1 d . U
H69 H -0.3379 0.9950 1.0301 0.154 Uiso 1 1 calc R .
C70 C -0.2121(10) 0.8678(8) 1.0400(6) 0.103(3) Uani 1 1 d . U
H70 H -0.1928 0.8749 1.0771 0.123 Uiso 1 1 calc R .
C71 C -0.1552(10) 0.7849(8) 1.0143(5) 0.098(3) Uani 1 1 d . U
C72 C -0.0717(8) 0.7143(6) 1.0439(3) 0.0751(19) Uani 1 1 d . U
C73 C 0.0043(8) 0.6376(5) 1.0088(3) 0.0699(16) Uani 1 1 d . U
C74 C 0.0981(9) 0.5808(6) 1.0299(3) 0.0774(19) Uani 1 1 d . U
C75 C 0.1698(9) 0.5143(6) 0.9953(3) 0.0748(18) Uani 1 1 d . U
H75 H 0.2362 0.4783 1.0086 0.090 Uiso 1 1 calc R .
C76 C 0.1444(8) 0.5007(6) 0.9420(3) 0.0697(16) Uani 1 1 d . U
H76 H 0.1933 0.4543 0.9191 0.084 Uiso 1 1 calc R .
C77 C 0.2186(10) 0.5386(8) 1.1038(5) 0.103(3) Uani 1 1 d . U
H77A H 0.2661 0.5510 1.0730 0.124 Uiso 1 1 calc R .
H77B H 0.2355 0.4680 1.1103 0.124 Uiso 1 1 calc R .
C78 C 0.2227(10) 0.5687(7) 1.1644(5) 0.103(2) Uani 1 1 d . U
H78A H 0.1748 0.5558 1.1946 0.124 Uiso 1 1 calc R .
H78B H 0.2899 0.5283 1.1811 0.124 Uiso 1 1 calc R .
C79 C 0.1150(8) 0.7434(6) 1.1773(3) 0.0800(17) Uani 1 1 d . U
C80 C 0.2131(8) 0.8087(8) 1.1314(4) 0.0850(17) Uani 1 1 d . U
C81 C 0.2528(8) 0.8710(10) 1.1079(5) 0.099(2) Uani 1 1 d . U
H81 H 0.2180 0.9388 1.1102 0.119 Uiso 1 1 calc R .
C82 C 0.3519(10) 0.8293(11) 1.0786(7) 0.121(3) Uani 1 1 d . U
H82 H 0.3857 0.8675 1.0614 0.146 Uiso 1 1 calc R .
C83 C 0.3940(11) 0.7247(12) 1.0783(7) 0.123(3) Uani 1 1 d . U
H83 H 0.4579 0.6961 1.0593 0.148 Uiso 1 1 calc R .
C84 C 0.3562(10) 0.6672(11) 1.1001(6) 0.113(3) Uani 1 1 d . U
H84 H 0.3896 0.5993 1.0977 0.135 Uiso 1 1 calc R .
C85 C 0.2593(8) 0.7107(8) 1.1288(5) 0.0912(18) Uani 1 1 d . U
C86 C 0.0496(8) 0.9209(6) 1.1770(4) 0.0745(19) Uani 1 1 d . U
H86A H 0.0832 0.9495 1.1963 0.089 Uiso 1 1 calc R .
H86B H 0.0019 0.9089 1.2078 0.089 Uiso 1 1 calc R .
C87 C -0.0065(6) 0.9938(6) 1.1225(3) 0.0609(15) Uani 1 1 d . U
C88 C -0.0565(7) 0.9704(6) 1.0867(4) 0.0699(19) Uani 1 1 d . U
H88 H -0.0528 0.9065 1.0944 0.084 Uiso 1 1 calc R .
C89 C -0.1135(8) 1.0410(7) 1.0385(4) 0.084(2) Uani 1 1 d . U
H89 H -0.1470 1.0244 1.0128 0.100 Uiso 1 1 calc R .
C90 C -0.1207(7) 1.1326(7) 1.0288(4) 0.080(2) Uani 1 1 d . U
H90 H -0.1609 1.1807 0.9969 0.096 Uiso 1 1 calc R .
C91 C -0.0716(8) 1.1566(7) 1.0639(4) 0.086(2) Uani 1 1 d . U
H91 H -0.0772 1.2212 1.0563 0.103 Uiso 1 1 calc R .
C92 C -0.0124(7) 1.0869(6) 1.1114(4) 0.0734(19) Uani 1 1 d . U
H92 H 0.0231 1.1034 1.1356 0.088 Uiso 1 1 calc R .

loop_
_atom_site_aniso_label
_atom_site_aniso_U_11
_atom_site_aniso_U_22
_atom_site_aniso_U_33
_atom_site_aniso_U_23
_atom_site_aniso_U_13
_atom_site_aniso_U_12
Ag1 0.0440(3) 0.0474(3) 0.0459(3) -0.0219(2) 0.0130(2) -0.0246(2)
Ag2 0.1744(8) 0.0392(4) 0.0385(4) -0.0183(3) -0.0139(4) -0.0219(4)
P1 0.0662(11) 0.0632(13) 0.0713(14) -0.0091(10) 0.0127(11) -0.0026(11)
P2 0.130(2) 0.0621(13) 0.0755(16) -0.0257(11) -0.0292(13) -0.0296(14)
F1 0.111(4) 0.148(5) 0.150(4) 0.060(3) 0.012(4) -0.049(4)
F2 0.0708(18) 0.127(6) 0.172(7) -0.015(4) 0.007(3) -0.019(3)
F3 0.176(6) 0.170(5) 0.139(4) 0.071(4) -0.028(5) -0.082(6)
F4 0.0822(17) 0.081(4) 0.139(5) -0.024(3) 0.017(2) -0.036(2)
F5 0.117(4) 0.173(5) 0.205(6) -0.125(4) 0.040(5) -0.061(5)
F6 0.153(5) 0.175(5) 0.195(6) -0.127(5) 0.071(6) -0.062(5)
F7 0.313(8) 0.091(4) 0.230(7) -0.008(4) -0.173(5) -0.088(5)
F8 0.197(6) 0.188(7) 0.110(4) -0.069(4) -0.002(4) 0.044(4)
F9 0.132(4) 0.102(4) 0.099(4) 0.026(3) -0.045(3) -0.078(4)
F10 0.111(4) 0.141(5) 0.090(3) 0.021(3) -0.007(2) -0.053(3)
F11 0.101(3) 0.0735(19) 0.064(2) -0.0148(17) -0.014(2) -0.0351(19)
F12 0.221(6) 0.051(2) 0.151(5) -0.017(2) -0.092(4) -0.036(3)
O1 0.046(2) 0.041(2) 0.060(3) -0.0233(19) 0.0034(18) -0.0156(18)
O2 0.119(5) 0.057(3) 0.098(5) -0.055(3) 0.065(4) -0.045(3)
O3 0.155(6) 0.043(3) 0.043(3) -0.028(2) 0.018(3) -0.032(3)
O4 0.177(6) 0.072(3) 0.071(4) -0.046(3) 0.051(4) -0.077(4)
O5 0.114(3) 0.042(3) 0.038(2) -0.0228(19) 0.021(2) -0.032(3)
O6 0.107(3) 0.061(3) 0.046(3) -0.021(2) 0.025(2) -0.031(3)
O7 0.119(5) 0.118(5) 0.054(3) -0.060(3) 0.025(2) -0.045(3)
O8 0.152(4) 0.050(3) 0.033(2) -0.021(2) 0.002(2) -0.018(3)
N1 0.037(2) 0.060(3) 0.0446(18) -0.0267(17) 0.0182(13) -0.021(2)
N2 0.035(2) 0.042(2) 0.056(2) -0.0263(16) 0.0129(14) -0.0156(19)
N3 0.049(2) 0.038(3) 0.0376(14) -0.0084(18) 0.0103(11) -0.025(2)
N4 0.0624(18) 0.040(3) 0.0399(17) -0.016(2) 0.0170(13) -0.034(2)
N5 0.126(3) 0.071(2) 0.070(3) -0.045(2) -0.019(2) 0.004(2)
N6 0.115(4) 0.049(2) 0.028(3) -0.015(2) -0.011(2) 0.001(2)
N7 0.110(4) 0.065(2) 0.047(4) -0.026(3) -0.024(3) 0.006(2)
N8 0.105(3) 0.0597(18) 0.031(3) -0.014(2) -0.016(2) -0.0043(19)
C1 0.051(3) 0.079(2) 0.066(3) 0.002(2) 0.007(3) -0.049(3)
C2 0.072(5) 0.093(3) 0.090(5) 0.020(3) -0.012(4) -0.060(4)
C3 0.082(6) 0.078(3) 0.139(6) 0.027(4) -0.029(5) -0.061(3)
C4 0.075(5) 0.070(4) 0.164(8) -0.002(4) -0.022(5) -0.056(4)
C5 0.074(5) 0.076(4) 0.131(6) -0.019(3) -0.017(4) -0.054(4)
C6 0.051(4) 0.077(3) 0.088(4) -0.011(3) -0.003(3) -0.045(3)
C7 0.052(3) 0.092(3) 0.059(4) -0.014(2) 0.018(3) -0.043(3)
C8 0.032(2) 0.049(3) 0.046(2) -0.0288(18) 0.0181(15) -0.017(2)
C9 0.028(2) 0.044(3) 0.059(2) -0.030(2) 0.0129(17) -0.009(2)
C10 0.038(3) 0.053(4) 0.048(2) -0.0295(19) 0.0138(16) -0.015(2)
C11 0.040(3) 0.066(4) 0.053(3) -0.025(2) 0.010(2) -0.009(3)
C12 0.045(3) 0.074(5) 0.060(3) -0.036(3) 0.003(2) -0.008(3)
C13 0.039(3) 0.064(5) 0.082(4) -0.038(3) -0.002(2) -0.010(3)
C14 0.036(3) 0.047(4) 0.080(3) -0.032(3) 0.004(2) -0.012(3)
C15 0.038(3) 0.047(3) 0.061(3) -0.0238(18) 0.013(2) -0.020(2)
C16 0.040(3) 0.043(2) 0.074(5) -0.020(2) 0.002(2) -0.017(3)
C17 0.064(3) 0.036(3) 0.045(4) -0.014(2) -0.009(2) -0.014(2)
C18 0.077(4) 0.035(2) 0.032(3) -0.014(2) -0.004(2) -0.012(2)
C19 0.079(4) 0.034(2) 0.036(3) -0.016(2) 0.007(2) -0.012(2)
C20 0.067(3) 0.041(3) 0.038(3) -0.023(3) 0.000(2) -0.006(2)
C21 0.058(3) 0.052(3) 0.043(4) -0.026(3) -0.001(2) -0.009(3)
C22 0.057(4) 0.079(4) 0.064(5) -0.042(4) 0.005(3) -0.016(3)
C23 0.064(4) 0.082(5) 0.051(4) -0.042(4) 0.002(3) -0.008(3)
C24 0.073(4) 0.052(3) 0.033(3) -0.025(3) -0.008(2) 0.004(2)
C25 0.082(4) 0.038(3) 0.028(3) -0.018(2) -0.004(2) -0.003(2)
C26 0.110(5) 0.034(3) 0.026(3) -0.015(2) 0.000(2) -0.014(3)
C27 0.115(5) 0.038(3) 0.026(3) -0.014(2) 0.002(3) -0.025(3)
C28 0.148(6) 0.062(3) 0.032(4) -0.026(3) 0.011(3) -0.053(4)
C29 0.115(5) 0.052(3) 0.053(4) -0.021(3) -0.004(3) -0.041(4)
C30 0.084(4) 0.048(3) 0.056(4) -0.018(3) -0.010(3) -0.030(3)
C31 0.092(4) 0.050(2) 0.058(3) -0.028(3) 0.026(3) -0.028(2)
C32 0.049(3) 0.038(2) 0.0390(17) -0.009(2) 0.0133(19) -0.021(2)
C33 0.046(2) 0.035(3) 0.0385(17) -0.013(2) 0.0104(14) -0.015(3)
C34 0.061(2) 0.032(3) 0.0355(15) -0.014(2) 0.0131(14) -0.022(3)
C35 0.082(3) 0.044(4) 0.0360(17) -0.013(3) 0.0090(19) -0.024(3)
C36 0.079(3) 0.057(5) 0.044(2) -0.010(3) -0.005(2) -0.010(4)
C37 0.062(3) 0.060(5) 0.057(3) -0.016(3) -0.007(2) -0.012(4)
C38 0.051(2) 0.056(4) 0.051(2) -0.018(3) 0.0053(19) -0.021(3)
C39 0.049(2) 0.035(3) 0.0377(16) -0.019(2) 0.0151(14) -0.024(3)
C40 0.081(3) 0.074(3) 0.048(3) -0.028(3) 0.030(3) -0.057(3)
C41 0.055(3) 0.078(3) 0.036(3) -0.014(3) 0.008(3) -0.036(3)
C42 0.080(4) 0.083(4) 0.092(7) -0.052(5) 0.032(5) -0.041(4)
C43 0.093(6) 0.103(5) 0.105(8) -0.064(7) 0.033(6) -0.029(4)
C44 0.068(4) 0.125(5) 0.072(6) -0.020(5) 0.011(4) -0.007(4)
C45 0.057(4) 0.137(5) 0.103(7) 0.000(5) 0.024(4) -0.024(3)
C46 0.050(3) 0.102(5) 0.085(7) 0.016(5) 0.009(3) -0.031(3)
C47 0.079(4) 0.082(3) 0.077(3) -0.041(2) 0.008(3) -0.013(3)
C48 0.072(5) 0.062(4) 0.088(5) -0.014(3) 0.000(4) -0.019(4)
C49 0.084(6) 0.085(6) 0.087(6) -0.002(4) 0.007(4) -0.025(5)
C50 0.104(6) 0.079(5) 0.087(5) -0.001(4) 0.018(3) -0.029(4)
C51 0.104(5) 0.103(4) 0.113(4) -0.040(3) 0.028(3) -0.040(3)
C52 0.080(4) 0.111(4) 0.099(4) -0.048(3) 0.004(3) -0.031(3)
C53 0.124(4) 0.077(2) 0.064(3) -0.0491(17) -0.003(3) 0.001(2)
C54 0.129(4) 0.051(3) 0.040(4) -0.024(3) -0.019(3) 0.000(3)
C55 0.113(5) 0.062(4) 0.030(4) -0.018(3) -0.007(3) 0.004(3)
C56 0.094(4) 0.082(4) 0.051(4) -0.019(4) -0.017(3) -0.003(3)
C57 0.109(6) 0.130(7) 0.056(6) -0.022(5) -0.007(4) -0.019(5)
C58 0.086(6) 0.137(7) 0.053(5) -0.033(6) -0.015(3) 0.011(4)
C59 0.113(5) 0.114(6) 0.068(5) -0.051(5) -0.006(4) 0.016(4)
C60 0.095(4) 0.080(4) 0.051(4) -0.042(3) -0.028(2) 0.015(3)
C61 0.118(5) 0.043(3) 0.031(3) -0.014(3) 0.004(3) -0.019(3)
C62 0.103(5) 0.043(4) 0.034(3) -0.020(3) 0.013(3) -0.024(3)
C63 0.130(3) 0.037(3) 0.026(3) -0.012(2) 0.019(2) -0.035(3)
C64 0.130(3) 0.035(3) 0.027(3) -0.012(2) 0.018(2) -0.035(2)
C65 0.136(3) 0.054(3) 0.022(3) -0.007(2) 0.015(3) -0.024(3)
C66 0.129(5) 0.064(4) 0.062(4) -0.029(3) 0.004(3) -0.020(3)
C67 0.126(7) 0.069(5) 0.075(5) -0.024(4) 0.005(4) -0.017(3)
C68 0.126(6) 0.081(5) 0.093(6) -0.038(4) -0.001(4) -0.011(3)
C69 0.161(10) 0.087(7) 0.095(7) -0.044(6) -0.009(6) -0.007(4)
C70 0.133(6) 0.077(4) 0.087(5) -0.047(4) 0.003(4) -0.025(3)
C71 0.135(5) 0.079(4) 0.063(4) -0.040(3) 0.011(3) -0.024(3)
C72 0.138(4) 0.051(3) 0.034(3) -0.022(2) 0.020(2) -0.039(2)
C73 0.141(3) 0.038(3) 0.022(3) -0.009(2) 0.017(2) -0.035(3)
C74 0.146(4) 0.045(4) 0.028(3) -0.016(3) 0.010(3) -0.030(3)
C75 0.140(4) 0.045(4) 0.034(3) -0.019(3) 0.011(3) -0.034(3)
C76 0.128(3) 0.045(4) 0.035(3) -0.022(3) 0.016(3) -0.036(3)
C77 0.156(5) 0.069(5) 0.056(4) -0.029(4) -0.009(4) -0.017(4)
C78 0.140(5) 0.063(2) 0.058(4) -0.034(4) -0.013(3) 0.007(3)
C79 0.122(4) 0.053(2) 0.029(4) -0.017(3) -0.011(3) -0.002(3)
C80 0.096(4) 0.080(3) 0.049(5) -0.021(4) -0.021(3) -0.005(3)
C81 0.088(4) 0.100(3) 0.084(6) -0.017(5) -0.025(4) -0.014(3)
C82 0.091(6) 0.131(5) 0.116(10) -0.029(7) -0.014(5) -0.021(5)
C83 0.098(5) 0.131(5) 0.098(7) -0.036(6) -0.012(4) -0.007(4)
C84 0.097(4) 0.105(4) 0.088(6) -0.036(5) -0.019(4) 0.008(3)
C85 0.093(4) 0.085(3) 0.063(5) -0.035(4) -0.027(3) 0.002(2)
C86 0.108(4) 0.057(2) 0.041(4) -0.021(2) -0.009(3) -0.016(3)
C87 0.071(4) 0.052(2) 0.041(3) -0.019(2) 0.006(2) -0.009(2)
C88 0.089(6) 0.054(3) 0.046(4) -0.023(3) -0.006(3) -0.007(3)
C89 0.099(6) 0.067(4) 0.051(4) -0.023(3) -0.013(3) 0.000(4)
C90 0.087(6) 0.066(3) 0.043(4) -0.009(3) 0.007(3) 0.001(4)
C91 0.119(8) 0.057(3) 0.053(5) -0.012(3) 0.007(4) -0.015(4)
C92 0.094(6) 0.059(3) 0.054(4) -0.018(3) 0.005(3) -0.021(4)

loop_
_atom_type_symbol
_atom_type_description
_atom_type_scat_dispersion_real
_atom_type_scat_dispersion_imag
_atom_type_scat_source
C C 0.0033 0.0016 'International Tables Vol C Tables 4.2.6.8 and 6.1.1.4'
H H 0.0000 0.0000 'International Tables Vol C Tables 4.2.6.8 and 6.1.1.4'
Ag Ag -0.8971 1.1015 'International Tables Vol C Tables 4.2.6.8 and 6.1.1.4'
F F 0.0171 0.0103 'International Tables Vol C Tables 4.2.6.8 and 6.1.1.4'
N N 0.0061 0.0033 'International Tables Vol C Tables 4.2.6.8 and 6.1.1.4'
O O 0.0106 0.0060 'International Tables Vol C Tables 4.2.6.8 and 6.1.1.4'
P P 0.1023 0.0942 'International Tables Vol C Tables 4.2.6.8 and 6.1.1.4'

loop_
_geom_angle_atom_site_label_1
_geom_angle_atom_site_label_2
_geom_angle_atom_site_label_3
_geom_angle
_geom_angle_site_symmetry_3
C8 Ag1 C39 178.8(2) 2_566
C54 Ag2 C79 174.6(3) 2_567
F1 P1 F4 91.3(4) .
F1 P1 F6 87.3(6) .
F2 P1 F1 86.8(5) .
F2 P1 F4 178.0(5) .
F2 P1 F6 89.9(5) .
F3 P1 F1 177.6(5) .
F3 P1 F2 90.8(5) .
F3 P1 F4 91.0(5) .
F3 P1 F5 92.2(7) .
F3 P1 F6 93.0(7) .
F5 P1 F1 87.6(6) .
F5 P1 F2 92.7(5) .
F5 P1 F4 87.9(4) .
F5 P1 F6 174.1(7) .
F6 P1 F4 89.4(5) .
F7 P2 F9 178.6(7) .
F7 P2 F10 93.3(7) .
F7 P2 F11 87.8(4) .
F7 P2 F12 89.5(4) .
F8 P2 F7 85.2(8) .
F8 P2 F9 96.1(7) .
F8 P2 F10 177.7(5) .
F8 P2 F11 92.3(5) .
F8 P2 F12 96.4(6) .
F9 P2 F10 85.3(4) .
F9 P2 F11 92.4(3) .
F11 P2 F10 85.8(3) .
F12 P2 F9 90.1(4) .
F12 P2 F10 85.4(5) .
F12 P2 F11 170.7(5) .
C17 O1 C16 117.1(5) .
C31 O4 C28 119.3(8) .
C63 O5 C62 118.1(7) .
C74 O8 C77 117.8(7) .
C8 N1 C7 124.2(6) .
C8 N1 C10 110.9(5) .
C10 N1 C7 124.8(6) .
C8 N2 C9 110.1(6) .
C8 N2 C15 124.3(6) .
C9 N2 C15 125.5(5) .
C33 N3 C32 124.8(5) .
C39 N3 C32 123.9(6) .
C39 N3 C33 110.8(5) .
C34 N4 C40 123.5(6) .
C39 N4 C34 110.7(5) .
C39 N4 C40 125.7(6) .
C54 N5 C53 122.6(12) .
C54 N5 C60 109.9(9) .
C60 N5 C53 127.5(9) .
C54 N6 C61 122.9(9) .
C55 N6 C54 111.4(7) .
C55 N6 C61 125.6(8) .
C79 N7 C78 124.8(11) .
C85 N7 C78 124.5(9) .
C85 N7 C79 110.6(9) .
C79 N8 C80 109.8(8) .
C79 N8 C86 123.3(9) .
C80 N8 C86 126.8(9) .
C2 C1 C7 121.1(9) .
C6 C1 C2 119.7(9) .
C6 C1 C7 119.2(8) .
C1 C2 H2 120.0 .
C3 C2 C1 119.9(11) .
C3 C2 H2 120.0 .
C2 C3 H3 120.0 .
C4 C3 C2 120.0(10) .
C4 C3 H3 120.0 .
C3 C4 H4 119.8 .
C3 C4 C5 120.4(11) .
C5 C4 H4 119.8 .
C4 C5 H5 119.9 .
C4 C5 C6 120.3(10) .
C6 C5 H5 119.9 .
C1 C6 C5 119.6(9) .
C1 C6 H6 120.2 .
C5 C6 H6 120.2 .
N1 C7 C1 111.5(6) .
N1 C7 H7A 109.3 .
N1 C7 H7B 109.3 .
C1 C7 H7A 109.3 .
C1 C7 H7B 109.3 .
H7A C7 H7B 108.0 .
N1 C8 Ag1 128.0(4) .
N1 C8 N2 106.7(6) .
N2 C8 Ag1 125.3(5) .
C10 C9 N2 106.0(5) .
C10 C9 C14 123.1(7) .
C14 C9 N2 130.8(7) .
N1 C10 C11 132.7(7) .
C9 C10 N1 106.3(6) .
C9 C10 C11 120.9(7) .
C10 C11 H11 121.8 .
C12 C11 C10 116.4(8) .
C12 C11 H11 121.8 .
C11 C12 H12 119.0 .
C11 C12 C13 122.1(8) .
C13 C12 H12 119.0 .
C12 C13 H13 119.3 .
C14 C13 C12 121.4(7) .
C14 C13 H13 119.3 .
C9 C14 H14 122.0 .
C13 C14 C9 116.1(7) .
C13 C14 H14 122.0 .
N2 C15 H15A 109.0 .
N2 C15 H15B 109.0 .
N2 C15 C16 113.1(6) .
H15A C15 H15B 107.8 .
C16 C15 H15A 109.0 .
C16 C15 H15B 109.0 .
O1 C16 C15 106.5(5) .
O1 C16 H16A 110.4 .
O1 C16 H16B 110.4 .
C15 C16 H16A 110.4 .
C15 C16 H16B 110.4 .
H16A C16 H16B 108.6 .
O1 C17 C18 117.5(6) .
C30 C17 O1 122.4(7) .
C30 C17 C18 120.1(6) .
C17 C18 C19 121.3(6) .
C17 C18 C27 118.8(7) .
C27 C18 C19 119.9(7) .
O2 C19 C18 122.7(7) .
O2 C19 C20 117.7(7) .
C18 C19 C20 119.5(6) .
C21 C20 C19 120.2(6) .
C21 C20 C25 120.3(7) .
C25 C20 C19 119.6(7) .
C20 C21 H21 119.5 .
C20 C21 C22 120.9(7) .
C22 C21 H21 119.5 .
C21 C22 H22 120.3 .
C23 C22 C21 119.4(9) .
C23 C22 H22 120.3 .
C22 C23 H23 119.8 .
C24 C23 C22 120.4(8) .
C24 C23 H23 119.8 .
C23 C24 H24 119.4 .
C23 C24 C25 121.3(7) .
C25 C24 H24 119.4 .
C20 C25 C24 117.7(8) .
C20 C25 C26 120.9(7) .
C24 C25 C26 121.3(6) .
O3 C26 C25 119.2(7) .
O3 C26 C27 121.4(8) .
C25 C26 C27 119.3(6) .
C18 C27 C26 119.3(7) .
C28 C27 C18 120.3(8) .
C28 C27 C26 120.2(6) .
O4 C28 C29 123.7(8) .
C27 C28 O4 116.1(9) .
C27 C28 C29 119.9(7) .
C28 C29 H29 119.9 .
C28 C29 C30 120.2(8) .
C30 C29 H29 119.9 .
C17 C30 C29 120.5(8) .
C17 C30 H30 119.8 .
C29 C30 H30 119.8 .
O4 C31 H31A 109.8 .
O4 C31 H31B 109.8 .
O4 C31 C32 109.3(7) .
H31A C31 H31B 108.3 .
C32 C31 H31A 109.8 .
C32 C31 H31B 109.8 .
N3 C32 C31 111.0(5) .
N3 C32 H32A 109.4 .
N3 C32 H32B 109.4 .
C31 C32 H32A 109.4 .
C31 C32 H32B 109.4 .
H32A C32 H32B 108.0 .
N3 C33 C34 106.5(6) .
N3 C33 C38 132.8(6) .
C38 C33 C34 120.6(6) .
N4 C34 C33 105.0(5) .
C35 C34 N4 133.3(6) .
C35 C34 C33 121.7(7) .
C34 C35 H35 121.2 .
C34 C35 C36 117.5(7) .
C36 C35 H35 121.2 .
C35 C36 H36 119.4 .
C35 C36 C37 121.2(8) .
C37 C36 H36 119.4 .
C36 C37 H37 118.6 .
C38 C37 C36 122.8(8) .
C38 C37 H37 118.6 .
C33 C38 H38 122.0 .
C37 C38 C33 116.1(7) .
C37 C38 H38 122.0 .
N3 C39 Ag1 125.9(4) 2_566
N4 C39 Ag1 126.9(4) 2_566
N4 C39 N3 107.0(6) .
N4 C40 H40A 108.7 .
N4 C40 H40B 108.7 .
N4 C40 C41 114.4(6) .
H40A C40 H40B 107.6 .
C41 C40 H40A 108.7 .
C41 C40 H40B 108.7 .
C42 C41 C40 123.8(7) .
C42 C41 C46 118.0(9) .
C46 C41 C40 118.1(8) .
C41 C42 H42 119.9 .
C41 C42 C43 120.3(9) .
C43 C42 H42 119.9 .
C42 C43 H43 120.6 .
C44 C43 C42 118.7(12) .
C44 C43 H43 120.6 .
C43 C44 H44 120.1 .
C45 C44 C43 119.9(11) .
C45 C44 H44 120.1 .
C44 C45 H45 119.4 .
C44 C45 C46 121.3(11) .
C46 C45 H45 119.4 .
C41 C46 H46 119.1 .
C45 C46 C41 121.8(11) .
C45 C46 H46 119.1 .
C48 C47 C52 120.0 .
C48 C47 C53 117.5(7) .
C52 C47 C53 122.5(7) .
C47 C48 H48 120.0 .
C49 C48 C47 120.0 .
C49 C48 H48 120.0 .
C48 C49 H49 120.0 .
C48 C49 C50 120.0 .
C50 C49 H49 120.0 .
C49 C50 H50 120.0 .
C49 C50 C51 120.0 .
C51 C50 H50 120.0 .
C50 C51 H51 120.0 .
C52 C51 C50 120.0 .
C52 C51 H51 120.0 .
C47 C52 H52 120.0 .
C51 C52 C47 120.0 .
C51 C52 H52 120.0 .
N5 C53 C47 114.8(7) .
N5 C53 H53A 108.6 .
N5 C53 H53B 108.6 .
C47 C53 H53A 108.6 .
C47 C53 H53B 108.6 .
H53A C53 H53B 107.5 .
N5 C54 Ag2 125.9(8) .
N5 C54 N6 106.7(11) .
N6 C54 Ag2 127.4(7) .
N6 C55 C60 100.9(10) .
C56 C55 N6 131.6(8) .
C56 C55 C60 127.5(11) .
C55 C56 H56 122.8 .
C55 C56 C57 114.5(11) .
C57 C56 H56 122.8 .
C56 C57 H57 121.6 .
C56 C57 C58 116.8(14) .
C58 C57 H57 121.6 .
C57 C58 H58 115.8 .
C59 C58 C57 128.4(13) .
C59 C58 H58 115.8 .
C58 C59 H59 122.7 .
C58 C59 C60 114.6(12) .
C60 C59 H59 122.7 .
N5 C60 C55 111.0(10) .
N5 C60 C59 130.7(11) .
C59 C60 C55 118.1(14) .
N6 C61 H61A 109.6 .
N6 C61 H61B 109.6 .
N6 C61 C62 110.3(7) .
H61A C61 H61B 108.1 .
C62 C61 H61A 109.6 .
C62 C61 H61B 109.6 .
O5 C62 C61 106.1(7) .
O5 C62 H62A 110.5 .
O5 C62 H62B 110.5 .
C61 C62 H62A 110.5 .
C61 C62 H62B 110.5 .
H62A C62 H62B 108.7 .
O5 C63 C64 117.2(9) .
C76 C63 O5 122.3(7) .
C76 C63 C64 120.5(8) .
C63 C64 C65 122.4(8) .
C63 C64 C73 118.1(9) .
C73 C64 C65 119.5(7) .
O6 C65 C64 121.8(7) .
O6 C65 C66 122.6(10) .
C64 C65 C66 115.2(9) .
C67 C66 C65 117.4(10) .
C67 C66 C71 119.7(9) .
C71 C66 C65 122.8(10) .
C66 C67 H67 120.5 .
C66 C67 C68 119.0(11) .
C68 C67 H67 120.5 .
C67 C68 H68 119.0 .
C67 C68 C69 121.9(12) .
C69 C68 H68 119.0 .
C68 C69 H69 120.9 .
C70 C69 C68 118.2(11) .
C70 C69 H69 120.9 .
C69 C70 H70 120.2 .
C69 C70 C71 119.6(11) .
C71 C70 H70 120.2 .
C70 C71 C66 121.5(11) .
C72 C71 C66 120.4(9) .
C72 C71 C70 118.0(10) .
O7 C72 C71 120.2(8) .
O7 C72 C73 121.4(10) .
C71 C72 C73 118.2(8) .
C64 C73 C72 119.4(9) .
C74 C73 C64 120.1(7) .
C74 C73 C72 120.5(8) .
O8 C74 C75 121.2(10) .
C73 C74 O8 118.5(7) .
C73 C74 C75 120.1(8) .
C74 C75 H75 120.0 .
C76 C75 C74 120.1(10) .
C76 C75 H75 120.0 .
C63 C76 C75 120.9(8) .
C63 C76 H76 119.6 .
C75 C76 H76 119.6 .
O8 C77 H77A 110.4 .
O8 C77 H77B 110.4 .
O8 C77 C78 106.5(8) .
H77A C77 H77B 108.6 .
C78 C77 H77A 110.4 .
C78 C77 H77B 110.4 .
N7 C78 C77 111.8(8) .
N7 C78 H78A 109.3 .
N7 C78 H78B 109.3 .
C77 C78 H78A 109.3 .
C77 C78 H78B 109.3 .
H78A C78 H78B 107.9 .
N7 C79 Ag2 122.8(8) 2_567
N8 C79 Ag2 131.4(7) 2_567
N8 C79 N7 105.6(10) .
N8 C80 C85 106.5(11) .
C81 C80 N8 129.6(10) .
C81 C80 C85 123.9(12) .
C80 C81 H81 121.5 .
C80 C81 C82 117.1(13) .
C82 C81 H81 121.5 .
C81 C82 H82 122.8 .
C83 C82 C81 114.4(15) .
C83 C82 H82 122.8 .
C82 C83 H83 116.0 .
C84 C83 C82 128.0(15) .
C84 C83 H83 116.0 .
C83 C84 H84 122.1 .
C83 C84 C85 115.9(14) .
C85 C84 H84 122.1 .
N7 C85 C80 107.4(10) .
N7 C85 C84 132.0(12) .
C80 C85 C84 120.7(14) .
N8 C86 H86A 109.0 .
N8 C86 H86B 109.0 .
N8 C86 C87 113.0(6) .
H86A C86 H86B 107.8 .
C87 C86 H86A 109.0 .
C87 C86 H86B 109.0 .
C88 C87 C86 120.4(8) .
C88 C87 C92 119.9(8) .
C92 C87 C86 119.5(8) .
C87 C88 H88 120.1 .
C87 C88 C89 119.9(9) .
C89 C88 H88 120.1 .
C88 C89 H89 120.1 .
C90 C89 C88 119.8(10) .
C90 C89 H89 120.1 .
C89 C90 H90 119.6 .
C91 C90 C89 120.9(9) .
C91 C90 H90 119.6 .
C90 C91 H91 119.8 .
C90 C91 C92 120.4(10) .
C92 C91 H91 119.8 .
C87 C92 C91 119.1(10) .
C87 C92 H92 120.5 .
C91 C92 H92 120.5 .

loop_
_geom_bond_atom_site_label_1
_geom_bond_atom_site_label_2
_geom_bond_distance
_geom_bond_site_symmetry_2
Ag1 C8 2.090(7) .
Ag1 C39 2.089(7) 2_566
Ag2 C54 2.049(13) .
Ag2 C79 2.073(12) 2_567
P1 F1 1.564(7) .
P1 F2 1.542(7) .
P1 F3 1.499(8) .
P1 F4 1.582(7) .
P1 F5 1.537(8) .
P1 F6 1.568(8) .
P2 F7 1.534(8) .
P2 F8 1.470(10) .
P2 F9 1.578(6) .
P2 F10 1.643(8) .
P2 F11 1.597(6) .
P2 F12 1.556(7) .
O1 C16 1.411(8) .
O1 C17 1.367(8) .
O2 C19 1.218(8) .
O3 C26 1.226(8) .
O4 C28 1.369(10) .
O4 C31 1.321(10) .
O5 C62 1.424(9) .
O5 C63 1.374(10) .
O6 C65 1.221(11) .
O7 C72 1.229(10) .
O8 C74 1.380(10) .
O8 C77 1.395(14) .
N1 C7 1.460(9) .
N1 C8 1.342(9) .
N1 C10 1.391(9) .
N2 C8 1.352(8) .
N2 C9 1.403(9) .
N2 C15 1.434(9) .
N3 C32 1.464(8) .
N3 C33 1.373(9) .
N3 C39 1.347(8) .
N4 C34 1.399(9) .
N4 C39 1.341(8) .
N4 C40 1.453(8) .
N5 C53 1.493(13) .
N5 C54 1.330(13) .
N5 C60 1.306(15) .
N6 C54 1.394(13) .
N6 C55 1.371(14) .
N6 C61 1.452(10) .
N7 C78 1.471(14) .
N7 C79 1.358(11) .
N7 C85 1.323(15) .
N8 C79 1.339(13) .
N8 C80 1.361(14) .
N8 C86 1.468(10) .
C1 C2 1.399(12) .
C1 C6 1.383(12) .
C1 C7 1.526(12) .
C2 H2 0.9500 .
C2 C3 1.396(16) .
C3 H3 0.9500 .
C3 C4 1.373(17) .
C4 H4 0.9500 .
C4 C5 1.379(15) .
C5 H5 0.9500 .
C5 C6 1.402(13) .
C6 H6 0.9500 .
C7 H7A 0.9900 .
C7 H7B 0.9900 .
C9 C10 1.384(10) .
C9 C14 1.390(9) .
C10 C11 1.396(11) .
C11 H11 0.9500 .
C11 C12 1.387(11) .
C12 H12 0.9500 .
C12 C13 1.406(12) .
C13 H13 0.9500 .
C13 C14 1.380(12) .
C14 H14 0.9500 .
C15 H15A 0.9900 .
C15 H15B 0.9900 .
C15 C16 1.521(9) .
C16 H16A 0.9900 .
C16 H16B 0.9900 .
C17 C18 1.411(11) .
C17 C30 1.359(11) .
C18 C19 1.473(11) .
C18 C27 1.426(9) .
C19 C20 1.503(10) .
C20 C21 1.362(11) .
C20 C25 1.408(9) .
C21 H21 0.9500 .
C21 C22 1.398(11) .
C22 H22 0.9500 .
C22 C23 1.382(11) .
C23 H23 0.9500 .
C23 C24 1.354(13) .
C24 H24 0.9500 .
C24 C25 1.419(11) .
C25 C26 1.454(12) .
C26 C27 1.500(12) .
C27 C28 1.360(12) .
C28 C29 1.399(13) .
C29 H29 0.9500 .
C29 C30 1.401(10) .
C30 H30 0.9500 .
C31 H31A 0.9900 .
C31 H31B 0.9900 .
C31 C32 1.492(9) .
C32 H32A 0.9900 .
C32 H32B 0.9900 .
C33 C34 1.406(9) .
C33 C38 1.397(10) .
C34 C35 1.368(10) .
C35 H35 0.9500 .
C35 C36 1.373(12) .
C36 H36 0.9500 .
C36 C37 1.379(12) .
C37 H37 0.9500 .
C37 C38 1.378(11) .
C38 H38 0.9500 .
C39 Ag1 2.089(7) 2_566
C40 H40A 0.9900 .
C40 H40B 0.9900 .
C40 C41 1.497(11) .
C41 C42 1.353(12) .
C41 C46 1.362(11) .
C42 H42 0.9500 .
C42 C43 1.398(13) .
C43 H43 0.9500 .
C43 C44 1.395(17) .
C44 H44 0.9500 .
C44 C45 1.298(18) .
C45 H45 0.9500 .
C45 C46 1.361(16) .
C46 H46 0.9500 .
C47 C48 1.3900 .
C47 C52 1.3900 .
C47 C53 1.506(8) .
C48 H48 0.9500 .
C48 C49 1.3900 .
C49 H49 0.9500 .
C49 C50 1.3900 .
C50 H50 0.9500 .
C50 C51 1.3900 .
C51 H51 0.9500 .
C51 C52 1.3900 .
C52 H52 0.9500 .
C53 H53A 0.9900 .
C53 H53B 0.9900 .
C55 C56 1.341(16) .
C55 C60 1.456(12) .
C56 H56 0.9500 .
C56 C57 1.404(16) .
C57 H57 0.9500 .
C57 C58 1.468(19) .
C58 H58 0.9500 .
C58 C59 1.32(2) .
C59 H59 0.9500 .
C59 C60 1.384(17) .
C61 H61A 0.9900 .
C61 H61B 0.9900 .
C61 C62 1.497(12) .
C62 H62A 0.9900 .
C62 H62B 0.9900 .
C63 C64 1.409(11) .
C63 C76 1.361(13) .
C64 C65 1.450(14) .
C64 C73 1.421(11) .
C65 C66 1.468(12) .
C66 C67 1.353(15) .
C66 C71 1.385(15) .
C67 H67 0.9500 .
C67 C68 1.375(14) .
C68 H68 0.9500 .
C68 C69 1.407(17) .
C69 H69 0.9500 .
C69 C70 1.358(17) .
C70 H70 0.9500 .
C70 C71 1.380(13) .
C71 C72 1.368(15) .
C72 C73 1.508(11) .
C73 C74 1.365(14) .
C74 C75 1.396(12) .
C75 H75 0.9500 .
C75 C76 1.374(12) .
C76 H76 0.9500 .
C77 H77A 0.9900 .
C77 H77B 0.9900 .
C77 C78 1.532(13) .
C78 H78A 0.9900 .
C78 H78B 0.9900 .
C79 Ag2 2.073(12) 2_567
C80 C81 1.352(17) .
C80 C85 1.368(14) .
C81 H81 0.9500 .
C81 C82 1.467(18) .
C82 H82 0.9500 .
C82 C83 1.45(2) .
C83 H83 0.9500 .
C83 C84 1.26(2) .
C84 H84 0.9500 .
C84 C85 1.438(17) .
C86 H86A 0.9900 .
C86 H86B 0.9900 .
C86 C87 1.509(11) .
C87 C88 1.364(12) .
C87 C92 1.381(12) .
C88 H88 0.9500 .
C88 C89 1.403(12) .
C89 H89 0.9500 .
C89 C90 1.353(14) .
C90 H90 0.9500 .
C90 C91 1.348(15) .
C91 H91 0.9500 .
C91 C92 1.400(13) .
C92 H92 0.9500 .

loop_
_geom_torsion_atom_site_label_1
_geom_torsion_atom_site_label_2
_geom_torsion_atom_site_label_3
_geom_torsion_atom_site_label_4
_geom_torsion
_geom_torsion_site_symmetry_4
O1 C17 C18 C19 3.1(10) .
O1 C17 C18 C27 -177.9(6) .
O1 C17 C30 C29 175.7(7) .
O2 C19 C20 C21 -7.1(11) .
O2 C19 C20 C25 172.4(8) .
O3 C26 C27 C18 163.7(8) .
O3 C26 C27 C28 -12.2(13) .
O4 C28 C29 C30 -172.0(9) .
O4 C31 C32 N3 45.8(10) .
O5 C63 C64 C65 -3.4(11) .
O5 C63 C64 C73 179.2(6) .
O5 C63 C76 C75 -178.8(7) .
O6 C65 C66 C67 -9.7(16) .
O6 C65 C66 C71 166.3(11) .
O7 C72 C73 C64 168.8(8) .
O7 C72 C73 C74 -10.2(13) .
O8 C74 C75 C76 179.8(8) .
O8 C77 C78 N7 -61.0(14) .
N1 C10 C11 C12 -179.1(6) .
N2 C9 C10 N1 -0.9(6) .
N2 C9 C10 C11 -179.7(6) .
N2 C9 C14 C13 -179.7(6) .
N2 C15 C16 O1 -52.8(8) .
N3 C33 C34 N4 1.6(6) .
N3 C33 C34 C35 -179.1(6) .
N3 C33 C38 C37 179.5(7) .
N4 C34 C35 C36 178.3(7) .
N4 C40 C41 C42 -8.5(12) .
N4 C40 C41 C46 173.7(8) .
N6 C55 C56 C57 -179.2(9) .
N6 C55 C60 N5 2.8(10) .
N6 C55 C60 C59 177.9(9) .
N6 C61 C62 O5 -172.8(7) .
N8 C80 C81 C82 179.9(10) .
N8 C80 C85 N7 -0.5(10) .
N8 C80 C85 C84 179.8(9) .
N8 C86 C87 C88 56.4(12) .
N8 C86 C87 C92 -127.9(9) .
C1 C2 C3 C4 -0.6(13) .
C2 C1 C6 C5 -2.0(11) .
C2 C1 C7 N1 93.2(8) .
C2 C3 C4 C5 -1.5(14) .
C3 C4 C5 C6 1.8(14) .
C4 C5 C6 C1 -0.1(12) .
C6 C1 C2 C3 2.4(11) .
C6 C1 C7 N1 -86.5(8) .
C7 N1 C8 Ag1 3.3(9) .
C7 N1 C8 N2 -177.1(6) .
C7 N1 C10 C9 177.6(6) .
C7 N1 C10 C11 -3.8(11) .
C7 C1 C2 C3 -177.3(7) .
C7 C1 C6 C5 177.7(7) .
C8 N1 C7 C1 93.6(8) .
C8 N1 C10 C9 0.8(7) .
C8 N1 C10 C11 179.3(7) .
C8 N2 C9 C10 0.8(6) .
C8 N2 C9 C14 179.7(6) .
C8 N2 C15 C16 111.5(7) .
C9 N2 C8 Ag1 179.2(4) .
C9 N2 C8 N1 -0.3(6) .
C9 N2 C15 C16 -63.7(8) .
C9 C10 C11 C12 -0.7(10) .
C10 N1 C7 C1 -82.8(8) .
C10 N1 C8 Ag1 -179.8(4) .
C10 N1 C8 N2 -0.3(7) .
C10 C9 C14 C13 -1.0(9) .
C10 C11 C12 C13 -0.1(10) .
C11 C12 C13 C14 0.4(11) .
C12 C13 C14 C9 0.1(10) .
C14 C9 C10 N1 -179.9(6) .
C14 C9 C10 C11 1.3(9) .
C15 N2 C8 Ag1 3.4(8) .
C15 N2 C8 N1 -176.2(5) .
C15 N2 C9 C10 176.6(5) .
C15 N2 C9 C14 -4.5(10) .
C16 O1 C17 C18 -168.4(6) .
C16 O1 C17 C30 11.1(10) .
C17 O1 C16 C15 175.8(6) .
C17 C18 C19 O2 5.8(12) .
C17 C18 C19 C20 -177.1(6) .
C17 C18 C27 C26 -174.0(7) .
C17 C18 C27 C28 1.9(12) .
C18 C17 C30 C29 -4.8(11) .
C18 C19 C20 C21 175.6(7) .
C18 C19 C20 C25 -4.9(10) .
C18 C27 C28 O4 170.3(8) .
C18 C27 C28 C29 -4.0(13) .
C19 C18 C27 C26 5.0(11) .
C19 C18 C27 C28 -179.1(8) .
C19 C20 C21 C22 179.8(7) .
C19 C20 C25 C24 179.9(6) .
C19 C20 C25 C26 -3.4(10) .
C20 C21 C22 C23 1.4(12) .
C20 C25 C26 O3 -164.6(7) .
C20 C25 C26 C27 12.4(11) .
C21 C20 C25 C24 -0.6(10) .
C21 C20 C25 C26 176.1(7) .
C21 C22 C23 C24 -2.9(13) .
C22 C23 C24 C25 2.6(12) .
C23 C24 C25 C20 -0.9(11) .
C23 C24 C25 C26 -177.6(7) .
C24 C25 C26 O3 12.0(11) .
C24 C25 C26 C27 -171.0(7) .
C25 C20 C21 C22 0.3(11) .
C25 C26 C27 C18 -13.2(11) .
C25 C26 C27 C28 170.9(8) .
C26 C27 C28 O4 -13.9(12) .
C26 C27 C28 C29 171.8(8) .
C27 C18 C19 O2 -173.2(8) .
C27 C18 C19 C20 3.9(11) .
C27 C28 C29 C30 1.9(14) .
C28 O4 C31 C32 -177.9(8) .
C28 C29 C30 C17 2.6(13) .
C30 C17 C18 C19 -176.4(7) .
C30 C17 C18 C27 2.6(11) .
C31 O4 C28 C27 172.7(8) .
C31 O4 C28 C29 -13.2(14) .
C32 N3 C33 C34 -174.7(5) .
C32 N3 C33 C38 6.3(11) .
C32 N3 C39 Ag1 -0.5(8) 2_566
C32 N3 C39 N4 174.4(5) .
C33 N3 C32 C31 72.1(8) .
C33 N3 C39 Ag1 -173.0(4) 2_566
C33 N3 C39 N4 1.8(7) .
C33 C34 C35 C36 -0.7(10) .
C34 N4 C39 Ag1 174.1(4) 2_566
C34 N4 C39 N3 -0.7(6) .
C34 N4 C40 C41 98.8(8) .
C34 C33 C38 C37 0.6(10) .
C34 C35 C36 C37 0.7(12) .
C35 C36 C37 C38 0.0(13) .
C36 C37 C38 C33 -0.6(12) .
C38 C33 C34 N4 -179.2(6) .
C38 C33 C34 C35 0.0(9) .
C39 N3 C32 C31 -99.5(8) .
C39 N3 C33 C34 -2.2(7) .
C39 N3 C33 C38 178.8(7) .
C39 N4 C34 C33 -0.6(6) .
C39 N4 C34 C35 -179.7(7) .
C39 N4 C40 C41 -86.0(8) .
C40 N4 C34 C33 175.2(6) .
C40 N4 C34 C35 -3.9(10) .
C40 N4 C39 Ag1 -1.6(9) 2_566
C40 N4 C39 N3 -176.4(6) .
C40 C41 C42 C43 179.4(10) .
C40 C41 C46 C45 180.0(10) .
C41 C42 C43 C44 2.1(17) .
C42 C41 C46 C45 2.1(15) .
C42 C43 C44 C45 -0.5(19) .
C43 C44 C45 C46 0(2) .
C44 C45 C46 C41 -1(2) .
C46 C41 C42 C43 -2.9(15) .
C47 C48 C49 C50 0.0 .
C48 C47 C52 C51 0.0 .
C48 C47 C53 N5 -37.4(12) .
C48 C49 C50 C51 0.0 .
C49 C50 C51 C52 0.0 .
C50 C51 C52 C47 0.0 .
C52 C47 C48 C49 0.0 .
C52 C47 C53 N5 144.8(8) .
C53 N5 C54 Ag2 3.0(13) .
C53 N5 C54 N6 -175.8(8) .
C53 N5 C60 C55 175.0(8) .
C53 N5 C60 C59 0.7(18) .
C53 C47 C48 C49 -177.8(7) .
C53 C47 C52 C51 177.7(7) .
C54 N5 C53 C47 -70.7(13) .
C54 N5 C60 C55 -3.7(11) .
C54 N5 C60 C59 -178.0(10) .
C54 N6 C55 C56 177.8(10) .
C54 N6 C55 C60 -0.9(9) .
C54 N6 C61 C62 104.8(9) .
C55 N6 C54 Ag2 -179.9(6) .
C55 N6 C54 N5 -1.1(10) .
C55 N6 C61 C62 -71.9(10) .
C55 C56 C57 C58 1.1(14) .
C56 C55 C60 N5 -176.0(10) .
C56 C55 C60 C59 -0.9(15) .
C56 C57 C58 C59 0.1(18) .
C57 C58 C59 C60 -1.7(19) .
C58 C59 C60 N5 175.9(11) .
C58 C59 C60 C55 1.9(15) .
C60 N5 C53 C47 110.7(12) .
C60 N5 C54 Ag2 -178.2(7) .
C60 N5 C54 N6 3.0(11) .
C60 C55 C56 C57 -0.7(14) .
C61 N6 C54 Ag2 3.0(11) .
C61 N6 C54 N5 -178.2(7) .
C61 N6 C55 C56 -5.2(15) .
C61 N6 C55 C60 176.1(7) .
C62 O5 C63 C64 173.9(6) .
C62 O5 C63 C76 -5.6(10) .
C63 O5 C62 C61 -174.9(6) .
C63 C64 C65 O6 11.8(13) .
C63 C64 C65 C66 -161.3(8) .
C63 C64 C73 C72 179.0(7) .
C63 C64 C73 C74 -2.0(11) .
C64 C63 C76 C75 1.7(12) .
C64 C65 C66 C67 163.4(10) .
C64 C65 C66 C71 -20.7(16) .
C64 C73 C74 O8 -179.3(7) .
C64 C73 C74 C75 5.1(13) .
C65 C64 C73 C72 1.5(11) .
C65 C64 C73 C74 -179.5(8) .
C65 C66 C67 C68 176.1(12) .
C65 C66 C71 C70 -177.0(12) .
C65 C66 C71 C72 6(2) .
C66 C67 C68 C69 -1(2) .
C66 C71 C72 O7 -172.4(11) .
C66 C71 C72 C73 13.3(17) .
C67 C66 C71 C70 -1(2) .
C67 C66 C71 C72 -178.4(12) .
C67 C68 C69 C70 2(2) .
C68 C69 C70 C71 -4(2) .
C69 C70 C71 C66 3(2) .
C69 C70 C71 C72 -179.7(13) .
C70 C71 C72 O7 10.2(18) .
C70 C71 C72 C73 -164.1(11) .
C71 C66 C67 C68 0(2) .
C71 C72 C73 C64 -17.0(13) .
C71 C72 C73 C74 164.0(10) .
C72 C73 C74 O8 -0.3(13) .
C72 C73 C74 C75 -176.0(8) .
C73 C64 C65 O6 -170.9(8) .
C73 C64 C65 C66 16.0(12) .
C73 C74 C75 C76 -4.7(13) .
C74 O8 C77 C78 -178.9(9) .
C74 C75 C76 C63 1.3(13) .
C76 C63 C64 C65 176.0(8) .
C76 C63 C64 C73 -1.4(11) .
C77 O8 C74 C73 -178.2(9) .
C77 O8 C74 C75 -2.7(13) .
C78 N7 C79 Ag2 -4.3(11) 2_567
C78 N7 C79 N8 179.3(8) .
C78 N7 C85 C80 -178.4(8) .
C78 N7 C85 C84 1.3(17) .
C79 N7 C78 C77 109.6(11) .
C79 N7 C85 C80 -0.6(10) .
C79 N7 C85 C84 179.0(10) .
C79 N8 C80 C81 -179.1(10) .
C79 N8 C80 C85 1.5(10) .
C79 N8 C86 C87 -110.4(9) .
C80 N8 C79 Ag2 -177.8(6) 2_567
C80 N8 C79 N7 -1.8(9) .
C80 N8 C86 C87 74.7(11) .
C80 C81 C82 C83 0.8(17) .
C81 C80 C85 N7 180.0(9) .
C81 C80 C85 C84 0.3(15) .
C81 C82 C83 C84 0(2) .
C82 C83 C84 C85 0(2) .
C83 C84 C85 N7 -179.6(12) .
C83 C84 C85 C80 0.0(17) .
C85 N7 C78 C77 -72.9(14) .
C85 N7 C79 Ag2 178.0(6) 2_567
C85 N7 C79 N8 1.5(10) .
C85 C80 C81 C82 -0.7(16) .
C86 N8 C79 Ag2 6.5(12) 2_567
C86 N8 C79 N7 -177.5(7) .
C86 N8 C80 C81 -3.6(15) .
C86 N8 C80 C85 176.9(7) .
C86 C87 C88 C89 176.0(8) .
C86 C87 C92 C91 -174.6(8) .
C87 C88 C89 C90 -1.7(14) .
C88 C87 C92 C91 1.2(13) .
C88 C89 C90 C91 1.8(15) .
C89 C90 C91 C92 -0.3(15) .
C90 C91 C92 C87 -1.2(14) .
C92 C87 C88 C89 0.3(13) .

loop_
_platon_squeeze_void_nr
_platon_squeeze_void_average_x
_platon_squeeze_void_average_y
_platon_squeeze_void_average_z
_platon_squeeze_void_volume
_platon_squeeze_void_count_electrons
1 0.500 0.500 1.000 796.7 190.8
